data_7010086
loop_
_publ_author_name
'Verani, Cl\'audio Nazari'
'Rentschler, Eva'
'Weyherm\"uller, Thomas'
'Bill, Eckhard'
'Chaudhuri, Phalguni'

_publ_section_title
;
 On the rational synthesis and properties of exchange-coupled
 heterotrinuclear systems containing [MAMBMB] and [MAMBMC]
 cores&#x200A;&#x2020;
;
_journal_issue 23
_journal_name_full 'Journal of the Chemical Society, Dalton Transactions'
_journal_page_first 4263
_journal_paper_doi 10.1039/b005768l
_journal_year 2000
_chemical_formula_structural '[C33 H45 Fe N10 Ni2 O6 S3], 2 MeCN'
_chemical_formula_sum 'C37 H51 Fe N12 Ni2 O6 S3'
_chemical_formula_weight 1029.35
_chemical_name_systematic
; 
 ? 
;
_space_group_IT_number 14
_symmetry_cell_setting monoclinic
_symmetry_space_group_name_Hall '-P 2ybc'
_symmetry_space_group_name_H-M 'P 1 21/c 1'
_atom_sites_solution_hydrogens geom
_atom_sites_solution_primary direct
_atom_sites_solution_secondary difmap
_audit_creation_method SHELXL
_cell_angle_alpha 90.00
_cell_angle_beta 98.38(2)
_cell_angle_gamma 90.00
_cell_formula_units_Z 4
_cell_length_a 14.095(2)
_cell_length_b 15.534(3)
_cell_length_c 21.134(4)
_cell_measurement_reflns_used 6370
_cell_measurement_temperature 293(2)
_cell_volume 4577.9(14)
_computing_structure_refinement 'SHELXL-93 (Sheldrick, 1993)'
_computing_structure_solution 'SHELXS-86 (Sheldrick, 1990)'
_diffrn_ambient_temperature 293(2)
_diffrn_measurement_device 'Nonius KappaCCD'
_diffrn_radiation_monochromator graphite
_diffrn_radiation_source 'fine-focus sealed tube'
_diffrn_radiation_type MoK\a
_diffrn_radiation_wavelength 0.71073
_diffrn_reflns_av_R_equivalents 0.1004
_diffrn_reflns_av_sigmaI/netI 0.1277
_diffrn_reflns_limit_h_max 15
_diffrn_reflns_limit_h_min -16
_diffrn_reflns_limit_k_max 18
_diffrn_reflns_limit_k_min -15
_diffrn_reflns_limit_l_max 13
_diffrn_reflns_limit_l_min -26
_diffrn_reflns_number 19035
_diffrn_reflns_theta_max 24.00
_diffrn_reflns_theta_min 1.46
_exptl_absorpt_coefficient_mu 1.321
_exptl_absorpt_correction_type 'not measured'
_exptl_crystal_colour 'dark red'
_exptl_crystal_density_diffrn 1.493
_exptl_crystal_description 'transparent parallelepiped'
_exptl_crystal_F_000 2140
_exptl_crystal_size_max 0.36
_exptl_crystal_size_mid 0.15
_exptl_crystal_size_min 0.03
_refine_diff_density_max 0.534
_refine_diff_density_min -0.375
_refine_diff_density_rms 0.081
_refine_ls_extinction_method none
_refine_ls_goodness_of_fit_all 0.997
_refine_ls_goodness_of_fit_obs 1.199
_refine_ls_matrix_type full
_refine_ls_number_parameters 564
_refine_ls_number_reflns 6192
_refine_ls_number_restraints 0
_refine_ls_restrained_S_all 0.987
_refine_ls_restrained_S_obs 1.199
_refine_ls_R_factor_all 0.1203
_refine_ls_R_factor_obs 0.0529
_refine_ls_shift/esd_max 0.019
_refine_ls_shift/esd_mean 0.000
_refine_ls_structure_factor_coef Fsqd
_refine_ls_weighting_details 'w=1/[\s^2^(Fo^2^)+(0.0521P)^2^+0.0000P] where P=(Fo^2^+2Fc^2^)/3'
_refine_ls_weighting_scheme calc
_refine_ls_wR_factor_all 0.1294
_refine_ls_wR_factor_obs 0.1119
_reflns_number_observed 3809
_reflns_number_total 7010
_reflns_observed_criterion >2sigma(I)
_cod_data_source_file b005768l.txt
_cod_data_source_block 2
_cod_depositor_comments
;
The following automatic conversions were performed:
'_symmetry_cell_setting' value 'Monoclinic' changed to 'monoclinic'
according to '/home/saulius/struct/CIF-dictionaries/cif_core.dic'
dictionary named 'cif_core.dic' version 2.4.1 from 2010-06-29.

Automatic conversion script
Id: cif_fix_enum 1527 2010-12-29 10:47:43Z saulius 

The following automatic conversions were performed:

'_refine_ls_weighting_scheme' value 'calc
w=1/[\s^2^(Fo^2^)+(0.0521P)^2^+0.0000P] where P=(Fo^2^+2Fc^2^)/3' was
changed to 'calc'. New tag '_refine_ls_weighting_details' was
created. The value of the new tag was set to
'w=1/[\s^2^(Fo^2^)+(0.0521P)^2^+0.0000P] where P=(Fo^2^+2Fc^2^)/3'.

Automatic conversion script
Id: cif_fix_values 3143 2015-03-26 13:38:13Z robertas 
;
_cod_original_sg_symbol_H-M P2(1)/c
_cod_database_code 7010086

loop_
_symmetry_equiv_pos_as_xyz
'x, y, z'
'-x, y+1/2, -z+1/2'
'-x, -y, -z'
'x, -y-1/2, z-1/2'

loop_
_atom_site_aniso_label
_atom_site_aniso_U_11
_atom_site_aniso_U_22
_atom_site_aniso_U_33
_atom_site_aniso_U_23
_atom_site_aniso_U_13
_atom_site_aniso_U_12
Fe1 0.0376(6) 0.0355(5) 0.0501(7) 0.0005(4) 0.0017(5) -0.0064(4)
Ni1 0.0364(5) 0.0294(4) 0.0448(6) 0.0004(4) -0.0011(4) -0.0011(3)
Ni2 0.0403(5) 0.0319(4) 0.0453(6) -0.0008(4) -0.0010(4) -0.0018(3)
N50 0.044(4) 0.052(3) 0.055(4) 0.000(3) 0.004(3) -0.002(3)
C50 0.057(5) 0.040(4) 0.064(6) 0.001(4) -0.003(4) 0.004(3)
S50 0.146(2) 0.112(2) 0.088(2) 0.0267(14) 0.064(2) 0.035(2)
N40 0.047(4) 0.069(3) 0.055(4) 0.000(3) 0.016(3) -0.015(3)
C40 0.051(5) 0.043(4) 0.044(5) -0.005(3) 0.002(4) -0.002(3)
S40 0.082(2) 0.1016(15) 0.081(2) 0.0101(12) 0.0129(13) -0.0439(12)
O50 0.052(4) 0.047(3) 0.056(4) -0.004(2) 0.006(3) -0.002(2)
N60 0.051(4) 0.048(3) 0.061(4) -0.001(3) 0.013(3) 0.007(3)
C60 0.063(5) 0.029(3) 0.052(5) 0.003(3) 0.007(4) 0.005(3)
S60 0.0573(13) 0.0614(11) 0.117(2) -0.0030(11) 0.0257(13) 0.0067(9)
O60 0.051(3) 0.054(2) 0.054(4) -0.008(2) 0.001(3) -0.001(2)
O1 0.034(3) 0.036(2) 0.069(3) -0.007(2) -0.002(2) -0.002(2)
O2 0.049(3) 0.025(2) 0.042(3) 0.005(2) -0.009(2) -0.001(2)
O3 0.040(3) 0.028(2) 0.047(3) 0.001(2) -0.009(2) 0.001(2)
O4 0.050(3) 0.036(2) 0.067(3) 0.002(2) -0.018(3) -0.003(2)
N1 0.049(4) 0.051(3) 0.051(4) 0.000(3) 0.014(3) -0.008(3)
N2 0.048(4) 0.045(3) 0.045(4) 0.003(3) -0.004(3) -0.005(2)
N4 0.033(3) 0.025(2) 0.049(3) -0.001(2) 0.003(3) -0.005(2)
N3 0.039(3) 0.042(3) 0.054(4) -0.005(3) -0.002(3) -0.001(2)
N5 0.039(3) 0.041(3) 0.046(4) -0.002(3) 0.003(3) -0.002(2)
N6 0.033(3) 0.036(3) 0.050(4) -0.002(3) 0.002(3) -0.004(2)
N7 0.037(3) 0.034(3) 0.039(3) 0.001(2) -0.004(3) 0.000(2)
C1 0.044(5) 0.071(5) 0.068(6) -0.016(4) 0.009(4) -0.009(3)
C2 0.045(5) 0.054(4) 0.078(6) -0.012(4) -0.007(4) 0.008(3)
C3 0.047(5) 0.063(4) 0.057(5) -0.008(4) -0.013(4) -0.008(3)
C4 0.052(5) 0.053(4) 0.047(5) -0.013(3) 0.001(4) -0.004(3)
C5 0.079(5) 0.041(4) 0.057(5) 0.004(3) 0.004(4) -0.017(3)
C6 0.070(5) 0.058(4) 0.060(6) 0.010(4) 0.016(4) -0.022(4)
C7 0.081(6) 0.084(5) 0.041(5) -0.013(4) 0.017(4) -0.018(4)
C8 0.067(5) 0.054(4) 0.071(6) 0.015(4) -0.016(4) 0.003(3)
C9 0.068(5) 0.049(4) 0.085(6) -0.009(4) -0.003(4) 0.002(4)
C10 0.037(4) 0.038(4) 0.037(4) -0.001(3) -0.004(3) -0.002(3)
C11 0.032(4) 0.029(3) 0.054(5) -0.002(3) 0.005(3) 0.005(3)
C12 0.046(4) 0.031(3) 0.041(4) 0.001(3) 0.014(4) 0.007(3)
C13 0.038(4) 0.027(3) 0.041(4) -0.005(3) 0.002(3) -0.003(3)
C14 0.051(5) 0.029(3) 0.060(5) -0.003(3) 0.015(4) -0.006(3)
C15 0.049(5) 0.030(3) 0.064(5) 0.009(3) 0.004(4) 0.003(3)
C16 0.041(4) 0.043(4) 0.043(4) 0.006(3) -0.003(3) 0.005(3)
C17 0.065(5) 0.050(4) 0.081(6) 0.020(4) 0.000(4) 0.007(3)
C18 0.045(4) 0.026(3) 0.052(5) -0.001(3) 0.007(4) 0.002(3)
C19 0.049(5) 0.052(4) 0.072(6) -0.009(4) -0.009(4) -0.013(3)
C20 0.073(6) 0.055(4) 0.072(6) -0.016(4) -0.025(5) -0.013(4)
C21 0.062(5) 0.052(4) 0.080(6) 0.007(4) -0.024(4) -0.011(4)
C22 0.033(4) 0.059(4) 0.037(4) 0.000(3) 0.002(3) 0.007(3)
C23 0.042(4) 0.037(4) 0.041(4) -0.005(3) 0.001(3) -0.002(3)
C24 0.037(4) 0.036(4) 0.040(4) 0.003(3) 0.008(3) 0.003(3)
C25 0.047(4) 0.035(4) 0.039(4) -0.004(3) 0.000(3) -0.005(3)
C26 0.049(4) 0.040(4) 0.045(5) -0.003(3) 0.004(4) 0.004(3)
C27 0.051(5) 0.044(4) 0.041(5) 0.006(3) -0.002(4) 0.002(3)
C28 0.059(5) 0.052(4) 0.040(5) 0.003(3) -0.008(4) 0.004(3)
C29 0.072(5) 0.055(4) 0.082(6) 0.012(4) -0.010(5) 0.021(4)
C30 0.049(4) 0.028(3) 0.045(4) -0.001(3) 0.003(4) -0.008(3)
N80 0.071(5) 0.095(5) 0.094(6) -0.017(5) -0.002(4) 0.023(4)
C80 0.062(6) 0.090(6) 0.065(6) -0.004(5) 0.004(5) 0.016(5)
C81 0.115(8) 0.113(7) 0.097(8) 0.023(6) 0.017(6) -0.021(6)
N90 0.090(7) 0.148(7) 0.126(7) -0.035(5) -0.030(6) 0.040(5)
C90 0.077(7) 0.088(6) 0.061(6) -0.021(5) -0.005(6) 0.000(5)
C91 0.071(6) 0.150(8) 0.125(9) -0.066(6) 0.009(6) 0.026(6)

loop_
_atom_site_label
_atom_site_type_symbol
_atom_site_fract_x
_atom_site_fract_y
_atom_site_fract_z
_atom_site_U_iso_or_equiv
_atom_site_thermal_displace_type
_atom_site_occupancy
_atom_site_calc_flag
_atom_site_refinement_flags
_atom_site_disorder_group
Fe1 Fe 0.41190(6) 0.66355(5) 0.34281(4) 0.0415(3) Uani 1 d . .
Ni1 Ni 0.22029(5) 0.53717(4) 0.23705(4) 0.0375(2) Uani 1 d . .
Ni2 Ni 0.04278(5) 0.43350(4) 0.16880(4) 0.0399(2) Uani 1 d . .
N50 N 0.2974(4) 0.5192(3) 0.1623(3) 0.050(2) Uani 1 d . .
C50 C 0.3364(5) 0.5226(4) 0.1183(4) 0.055(2) Uani 1 d . .
S50 S 0.3928(2) 0.52732(14) 0.05671(12) 0.1109(9) Uani 1 d . .
N40 N 0.3336(4) 0.6468(3) 0.4171(3) 0.056(2) Uani 1 d . .
C40 C 0.2777(5) 0.6089(4) 0.4393(3) 0.047(2) Uani 1 d . .
S40 S 0.1957(2) 0.55881(13) 0.47176(11) 0.0879(7) Uani 1 d . .
O50 O 0.1212(4) 0.5568(3) 0.3091(2) 0.0517(14) Uani 1 d . .
H50 H 0.0801(48) 0.5287(41) 0.2957(35) 0.078 Uiso 1 d . .
H51 H 0.1403(54) 0.5375(44) 0.3408(33) 0.078 Uiso 1 d . .
N60 N -0.0487(4) 0.4684(3) 0.2354(3) 0.0528(15) Uani 1 d . .
C60 C -0.1238(5) 0.4684(3) 0.2502(3) 0.048(2) Uani 1 d . .
S60 S -0.23064(14) 0.46698(11) 0.27246(11) 0.0772(6) Uani 1 d . .
O60 O 0.1383(3) 0.4033(3) 0.0971(2) 0.0537(14) Uani 1 d . .
H60 H 0.1806(51) 0.4073(45) 0.1218(34) 0.081 Uiso 1 d . .
H61 H 0.1478(46) 0.3464(38) 0.0984(30) 0.081 Uiso 1 d . .
O1 O 0.4101(3) 0.5465(2) 0.3176(2) 0.0474(11) Uani 1 d . .
O2 O 0.1616(3) 0.4161(2) 0.2349(2) 0.0402(10) Uani 1 d . .
O3 O 0.1003(3) 0.5526(2) 0.1726(2) 0.0399(10) Uani 1 d . .
O4 O 0.3091(3) 0.7067(2) 0.2850(2) 0.0537(12) Uani 1 d . .
N1 N 0.5158(4) 0.6971(3) 0.2783(3) 0.0495(14) Uani 1 d . .
N2 N 0.5506(3) 0.6380(3) 0.4058(2) 0.0470(13) Uani 1 d . .
N4 N 0.3289(3) 0.4968(3) 0.3023(2) 0.0360(12) Uani 1 d . .
N3 N 0.4533(3) 0.7966(3) 0.3774(3) 0.0458(13) Uani 1 d . .
N5 N 0.0054(3) 0.3094(3) 0.1776(2) 0.0423(13) Uani 1 d . .
N6 N -0.0554(3) 0.4657(3) 0.0929(2) 0.0401(12) Uani 1 d . .
N7 N 0.2380(3) 0.6662(3) 0.2436(2) 0.0376(12) Uani 1 d . .
C1 C 0.6161(5) 0.6739(4) 0.3061(3) 0.061(2) Uani 1 d . .
H1A H 0.6508(5) 0.7251(4) 0.3223(3) 0.074 Uiso 1 calc R .
H1B H 0.6490(5) 0.6487(4) 0.2733(3) 0.074 Uiso 1 calc R .
C2 C 0.6134(5) 0.6096(4) 0.3603(3) 0.061(2) Uani 1 d . .
H2A H 0.5910(5) 0.5545(4) 0.3424(3) 0.073 Uiso 1 calc R .
H2B H 0.6778(5) 0.6016(4) 0.3828(3) 0.073 Uiso 1 calc R .
C3 C 0.5876(4) 0.7177(4) 0.4409(3) 0.058(2) Uani 1 d . .
H3A H 0.6386(4) 0.7422(4) 0.4204(3) 0.069 Uiso 1 calc R .
H3B H 0.6141(4) 0.7029(4) 0.4845(3) 0.069 Uiso 1 calc R .
C4 C 0.5090(5) 0.7832(4) 0.4415(3) 0.051(2) Uani 1 d . .
H4A H 0.4661(5) 0.7642(4) 0.4707(3) 0.061 Uiso 1 calc R .
H4B H 0.5371(5) 0.8375(4) 0.4573(3) 0.061 Uiso 1 calc R .
C5 C 0.5126(5) 0.8389(4) 0.3332(3) 0.059(2) Uani 1 d . .
H5A H 0.5793(5) 0.8393(4) 0.3528(3) 0.071 Uiso 1 calc R .
H5B H 0.4921(5) 0.8982(4) 0.3260(3) 0.071 Uiso 1 calc R .
C6 C 0.5033(5) 0.7921(4) 0.2702(3) 0.062(2) Uani 1 d . .
H6A H 0.4405(5) 0.8038(4) 0.2463(3) 0.074 Uiso 1 calc R .
H6B H 0.5511(5) 0.8140(4) 0.2456(3) 0.074 Uiso 1 calc R .
C7 C 0.4882(5) 0.6535(4) 0.2159(3) 0.068(2) Uani 1 d . .
H7A H 0.4964(5) 0.5925(4) 0.2214(3) 0.101 Uiso 1 calc R .
H7B H 0.5281(5) 0.6739(4) 0.1859(3) 0.101 Uiso 1 calc R .
H7C H 0.4223(5) 0.6659(4) 0.2001(3) 0.101 Uiso 1 calc R .
C8 C 0.5420(5) 0.5675(4) 0.4523(3) 0.067(2) Uani 1 d . .
H8A H 0.5010(5) 0.5857(4) 0.4822(3) 0.100 Uiso 1 calc R .
H8B H 0.6044(5) 0.5539(4) 0.4749(3) 0.100 Uiso 1 calc R .
H8C H 0.5152(5) 0.5174(4) 0.4298(3) 0.100 Uiso 1 calc R .
C9 C 0.3686(5) 0.8494(4) 0.3830(3) 0.069(2) Uani 1 d . .
H9A H 0.3324(5) 0.8581(4) 0.3414(3) 0.103 Uiso 1 calc R .
H9B H 0.3886(5) 0.9041(4) 0.4015(3) 0.103 Uiso 1 calc R .
H9C H 0.3293(5) 0.8205(4) 0.4099(3) 0.103 Uiso 1 calc R .
C10 C 0.3387(4) 0.4209(3) 0.3262(3) 0.038(2) Uani 1 d . .
H10 H 0.3946(4) 0.4110(3) 0.3545(3) 0.046 Uiso 1 calc R .
C11 C 0.2741(4) 0.3492(3) 0.3148(3) 0.039(2) Uani 1 d . .
C12 C 0.1916(4) 0.3476(3) 0.2683(3) 0.039(2) Uani 1 d . .
C13 C 0.1377(4) 0.2689(3) 0.2607(3) 0.0357(15) Uani 1 d . .
C14 C 0.1715(5) 0.1968(3) 0.2975(3) 0.046(2) Uani 1 d . .
H14 H 0.1368(5) 0.1457(3) 0.2912(3) 0.055 Uiso 1 calc R .
C15 C 0.2532(5) 0.1974(3) 0.3423(3) 0.048(2) Uani 1 d . .
C16 C 0.3016(4) 0.2739(3) 0.3494(3) 0.043(2) Uani 1 d . .
H16 H 0.3568(4) 0.2762(3) 0.3794(3) 0.052 Uiso 1 calc R .
C17 C 0.2877(5) 0.1179(3) 0.3809(3) 0.067(2) Uani 1 d . .
H17A H 0.2442(5) 0.0711(3) 0.3691(3) 0.100 Uiso 1 calc R .
H17B H 0.2900(5) 0.1299(3) 0.4257(3) 0.100 Uiso 1 calc R .
H17C H 0.3505(5) 0.1024(3) 0.3724(3) 0.100 Uiso 1 calc R .
C18 C 0.0504(4) 0.2560(3) 0.2168(3) 0.041(2) Uani 1 d . .
H18 H 0.0234(4) 0.2014(3) 0.2171(3) 0.049 Uiso 1 calc R .
C19 C -0.0835(5) 0.2801(4) 0.1379(3) 0.059(2) Uani 1 d . .
H19A H -0.1382(5) 0.3011(4) 0.1564(3) 0.071 Uiso 1 calc R .
H19B H -0.0855(5) 0.2177(4) 0.1384(3) 0.071 Uiso 1 calc R .
C20 C -0.0913(5) 0.3103(4) 0.0704(3) 0.070(2) Uani 1 d . .
H20A H -0.0298(5) 0.3010(4) 0.0560(3) 0.084 Uiso 1 calc R .
H20B H -0.1376(5) 0.2738(4) 0.0445(3) 0.084 Uiso 1 calc R .
C21 C -0.1196(5) 0.4013(4) 0.0567(3) 0.068(2) Uani 1 d . .
H21A H -0.1211(5) 0.4119(4) 0.0113(3) 0.082 Uiso 1 calc R .
H21B H -0.1841(5) 0.4097(4) 0.0665(3) 0.082 Uiso 1 calc R .
C22 C -0.0652(4) 0.5424(4) 0.0702(3) 0.043(2) Uani 1 d . .
H22 H -0.1077(4) 0.5486(4) 0.0324(3) 0.052 Uiso 1 calc R .
C23 C -0.0180(4) 0.6206(3) 0.0961(3) 0.041(2) Uani 1 d . .
C24 C 0.0608(4) 0.6239(3) 0.1458(3) 0.038(2) Uani 1 d . .
C25 C 0.0970(4) 0.7056(3) 0.1663(3) 0.041(2) Uani 1 d . .
C26 C 0.0500(4) 0.7795(3) 0.1407(3) 0.045(2) Uani 1 d . .
H26 H 0.0730(4) 0.8328(3) 0.1561(3) 0.054 Uiso 1 calc R .
C27 C -0.0290(5) 0.7776(4) 0.0934(3) 0.046(2) Uani 1 d . .
C28 C -0.0593(5) 0.6989(4) 0.0705(3) 0.052(2) Uani 1 d . .
H28 H -0.1092(5) 0.6963(4) 0.0365(3) 0.063 Uiso 1 calc R .
C29 C -0.0816(5) 0.8598(4) 0.0697(3) 0.072(2) Uani 1 d . .
H29A H -0.0498(5) 0.9085(4) 0.0913(3) 0.108 Uiso 1 calc R .
H29B H -0.1465(5) 0.8573(4) 0.0784(3) 0.108 Uiso 1 calc R .
H29C H -0.0816(5) 0.8655(4) 0.0245(3) 0.108 Uiso 1 calc R .
C30 C 0.1784(4) 0.7211(3) 0.2145(3) 0.041(2) Uani 1 d . .
H30 H 0.1896(4) 0.7783(3) 0.2261(3) 0.049 Uiso 1 calc R .
N80 N 0.1676(5) 0.2174(4) 0.0933(3) 0.088(2) Uani 1 d . .
C80 C 0.1276(6) 0.1539(5) 0.0946(4) 0.073(2) Uani 1 d . .
C81 C 0.0787(6) 0.0706(5) 0.0965(4) 0.108(3) Uani 1 d . .
H81A H 0.0309(30) 0.0650(17) 0.0594(15) 0.162 Uiso 1 calc R .
H81B H 0.0487(36) 0.0674(16) 0.1344(15) 0.162 Uiso 1 calc R .
H81C H 0.1247(9) 0.0249(5) 0.0970(29) 0.162 Uiso 1 calc R .
N90 N 0.4523(6) 0.6662(5) 0.5902(4) 0.126(3) Uani 1 d . .
C90 C 0.3823(7) 0.6984(5) 0.5862(4) 0.077(2) Uani 1 d . .
C91 C 0.2920(6) 0.7428(6) 0.5796(4) 0.116(3) Uani 1 d . .
H91A H 0.2410(7) 0.7031(10) 0.5657(29) 0.173 Uiso 1 calc R .
H91B H 0.2917(17) 0.7881(26) 0.5487(22) 0.173 Uiso 1 calc R .
H91C H 0.2829(21) 0.7670(34) 0.6201(8) 0.173 Uiso 1 calc R .

loop_
_atom_type_symbol
_atom_type_description
_atom_type_scat_dispersion_real
_atom_type_scat_dispersion_imag
_atom_type_scat_source
C C 0.0033 0.0016 'International Tables Vol C Tables 4.2.6.8 and 6.1.1.4'
H H 0.0000 0.0000 'International Tables Vol C Tables 4.2.6.8 and 6.1.1.4'
N N 0.0061 0.0033 'International Tables Vol C Tables 4.2.6.8 and 6.1.1.4'
O O 0.0106 0.0060 'International Tables Vol C Tables 4.2.6.8 and 6.1.1.4'
S S 0.1246 0.1234 'International Tables Vol C Tables 4.2.6.8 and 6.1.1.4'
Fe Fe 0.3463 0.8444 'International Tables Vol C Tables 4.2.6.8 and 6.1.1.4'
Ni Ni 0.3393 1.1124 'International Tables Vol C Tables 4.2.6.8 and 6.1.1.4'

loop_
_geom_angle_atom_site_label_1
_geom_angle_atom_site_label_2
_geom_angle_atom_site_label_3
_geom_angle
_geom_angle_site_symmetry_1
_geom_angle_site_symmetry_3
_geom_angle_publ_flag
O4 Fe1 O1 100.5(2) . . ?
O4 Fe1 N40 95.3(2) . . ?
O1 Fe1 N40 96.1(2) . . ?
O4 Fe1 N1 91.9(2) . . ?
O1 Fe1 N1 92.1(2) . . ?
N40 Fe1 N1 168.0(2) . . ?
O4 Fe1 N2 167.5(2) . . ?
O1 Fe1 N2 88.4(2) . . ?
N40 Fe1 N2 92.4(2) . . ?
N1 Fe1 N2 78.9(2) . . ?
O4 Fe1 N3 91.3(2) . . ?
O1 Fe1 N3 165.8(2) . . ?
N40 Fe1 N3 90.6(2) . . ?
N1 Fe1 N3 79.5(2) . . ?
N2 Fe1 N3 78.8(2) . . ?
N4 Ni1 N7 100.9(2) . . ?
N4 Ni1 O3 168.06(15) . . ?
N7 Ni1 O3 90.6(2) . . ?
N4 Ni1 O2 89.6(2) . . ?
N7 Ni1 O2 162.8(2) . . ?
O3 Ni1 O2 78.42(14) . . ?
N4 Ni1 N50 92.8(2) . . ?
N7 Ni1 N50 96.5(2) . . ?
O3 Ni1 N50 89.0(2) . . ?
O2 Ni1 N50 96.6(2) . . ?
N4 Ni1 O50 93.7(2) . . ?
N7 Ni1 O50 84.3(2) . . ?
O3 Ni1 O50 84.2(2) . . ?
O2 Ni1 O50 81.41(15) . . ?
N50 Ni1 O50 173.2(2) . . ?
N5 Ni2 O3 169.5(2) . . ?
N5 Ni2 N6 98.8(2) . . ?
O3 Ni2 N6 91.7(2) . . ?
N5 Ni2 O2 90.5(2) . . ?
O3 Ni2 O2 79.00(13) . . ?
N6 Ni2 O2 167.4(2) . . ?
N5 Ni2 N60 89.5(2) . . ?
O3 Ni2 N60 91.1(2) . . ?
N6 Ni2 N60 92.9(2) . . ?
O2 Ni2 N60 95.7(2) . . ?
N5 Ni2 O60 93.1(2) . . ?
O3 Ni2 O60 86.6(2) . . ?
N6 Ni2 O60 85.6(2) . . ?
O2 Ni2 O60 85.4(2) . . ?
N60 Ni2 O60 177.2(2) . . ?
C50 N50 Ni1 169.0(5) . . ?
N50 C50 S50 179.2(7) . . ?
C40 N40 Fe1 149.1(5) . . ?
N40 C40 S40 177.4(6) . . ?
C60 N60 Ni2 149.2(6) . . ?
N60 C60 S60 178.9(6) . . ?
N4 O1 Fe1 125.4(3) . . ?
C12 O2 Ni2 130.2(3) . . ?
C12 O2 Ni1 129.3(4) . . ?
Ni2 O2 Ni1 100.48(15) . . ?
C24 O3 Ni2 127.4(3) . . ?
C24 O3 Ni1 130.0(3) . . ?
Ni2 O3 Ni1 102.08(15) . . ?
N7 O4 Fe1 132.0(3) . . ?
C7 N1 C6 109.8(5) . . ?
C7 N1 C1 110.5(5) . . ?
C6 N1 C1 111.9(5) . . ?
C7 N1 Fe1 109.2(4) . . ?
C6 N1 Fe1 103.1(4) . . ?
C1 N1 Fe1 112.1(4) . . ?
C2 N2 C8 109.1(5) . . ?
C2 N2 C3 111.9(5) . . ?
C8 N2 C3 109.8(5) . . ?
C2 N2 Fe1 102.8(4) . . ?
C8 N2 Fe1 112.1(4) . . ?
C3 N2 Fe1 111.1(3) . . ?
C10 N4 O1 112.6(4) . . ?
C10 N4 Ni1 125.8(4) . . ?
O1 N4 Ni1 120.7(3) . . ?
C9 N3 C4 109.5(5) . . ?
C9 N3 C5 110.0(5) . . ?
C4 N3 C5 111.3(5) . . ?
C9 N3 Fe1 111.4(4) . . ?
C4 N3 Fe1 104.3(3) . . ?
C5 N3 Fe1 110.2(3) . . ?
C18 N5 C19 118.1(5) . . ?
C18 N5 Ni2 124.8(4) . . ?
C19 N5 Ni2 117.1(4) . . ?
C22 N6 C21 114.1(5) . . ?
C22 N6 Ni2 123.4(4) . . ?
C21 N6 Ni2 122.5(4) . . ?
C30 N7 O4 111.3(4) . . ?
C30 N7 Ni1 124.0(4) . . ?
O4 N7 Ni1 124.4(3) . . ?
N1 C1 C2 109.1(5) . . ?
N2 C2 C1 112.3(5) . . ?
N2 C3 C4 111.1(5) . . ?
N3 C4 C3 112.3(5) . . ?
N3 C5 C6 110.8(5) . . ?
N1 C6 C5 112.4(5) . . ?
N4 C10 C11 128.2(5) . . ?
C16 C11 C12 119.0(5) . . ?
C16 C11 C10 116.0(5) . . ?
C12 C11 C10 124.8(5) . . ?
O2 C12 C11 121.9(5) . . ?
O2 C12 C13 120.4(5) . . ?
C11 C12 C13 117.6(5) . . ?
C14 C13 C12 119.1(5) . . ?
C14 C13 C18 115.6(5) . . ?
C12 C13 C18 125.3(5) . . ?
C15 C14 C13 123.6(5) . . ?
C16 C15 C14 115.8(5) . . ?
C16 C15 C17 122.2(6) . . ?
C14 C15 C17 122.1(5) . . ?
C15 C16 C11 124.9(6) . . ?
N5 C18 C13 128.7(5) . . ?
N5 C19 C20 112.7(5) . . ?
C21 C20 C19 117.8(6) . . ?
N6 C21 C20 114.5(5) . . ?
N6 C22 C23 128.0(6) . . ?
C24 C23 C28 119.0(5) . . ?
C24 C23 C22 125.2(5) . . ?
C28 C23 C22 115.7(5) . . ?
O3 C24 C25 120.5(5) . . ?
O3 C24 C23 121.4(5) . . ?
C25 C24 C23 118.1(5) . . ?
C26 C25 C24 119.3(6) . . ?
C26 C25 C30 115.0(5) . . ?
C24 C25 C30 125.7(5) . . ?
C27 C26 C25 123.4(5) . . ?
C28 C27 C26 117.0(5) . . ?
C28 C27 C29 121.6(6) . . ?
C26 C27 C29 121.4(5) . . ?
C27 C28 C23 123.0(6) . . ?
N7 C30 C25 128.6(5) . . ?
N80 C80 C81 178.3(9) . . ?
N90 C90 C91 178.1(11) . . ?

loop_
_geom_bond_atom_site_label_1
_geom_bond_atom_site_label_2
_geom_bond_distance
_geom_bond_site_symmetry_2
_geom_bond_publ_flag
Fe1 O4 1.878(4) . ?
Fe1 O1 1.894(3) . ?
Fe1 N40 2.064(5) . ?
Fe1 N1 2.204(5) . ?
Fe1 N2 2.235(5) . ?
Fe1 N3 2.241(4) . ?
Ni1 N4 2.006(5) . ?
Ni1 N7 2.022(4) . ?
Ni1 O3 2.026(4) . ?
Ni1 O2 2.053(3) . ?
Ni1 N50 2.062(6) . ?
Ni1 O50 2.232(5) . ?
Ni2 N5 2.014(4) . ?
Ni2 O3 2.017(3) . ?
Ni2 N6 2.023(5) . ?
Ni2 O2 2.037(4) . ?
Ni2 N60 2.113(6) . ?
Ni2 O60 2.219(5) . ?
N50 C50 1.148(7) . ?
C50 S50 1.623(8) . ?
N40 C40 1.138(7) . ?
C40 S40 1.625(7) . ?
N60 C60 1.147(7) . ?
C60 S60 1.642(7) . ?
O1 N4 1.379(5) . ?
O2 C12 1.313(6) . ?
O3 C24 1.329(6) . ?
O4 N7 1.383(5) . ?
N1 C7 1.483(7) . ?
N1 C6 1.493(7) . ?
N1 C1 1.494(7) . ?
N2 C2 1.468(7) . ?
N2 C8 1.487(7) . ?
N2 C3 1.497(7) . ?
N4 C10 1.283(6) . ?
N3 C9 1.467(7) . ?
N3 C4 1.480(7) . ?
N3 C5 1.493(7) . ?
N5 C18 1.274(6) . ?
N5 C19 1.474(7) . ?
N6 C22 1.284(6) . ?
N6 C21 1.485(7) . ?
N7 C30 1.288(6) . ?
C1 C2 1.524(8) . ?
C3 C4 1.506(8) . ?
C5 C6 1.506(8) . ?
C10 C11 1.436(7) . ?
C11 C16 1.404(7) . ?
C11 C12 1.409(7) . ?
C12 C13 1.435(7) . ?
C13 C14 1.406(7) . ?
C13 C18 1.444(7) . ?
C14 C15 1.381(8) . ?
C15 C16 1.367(7) . ?
C15 C17 1.521(7) . ?
C19 C20 1.491(8) . ?
C20 C21 1.486(8) . ?
C22 C23 1.454(7) . ?
C23 C24 1.414(7) . ?
C23 C28 1.420(7) . ?
C24 C25 1.412(7) . ?
C25 C26 1.395(7) . ?
C25 C30 1.439(7) . ?
C26 C27 1.384(7) . ?
C27 C28 1.360(7) . ?
C27 C29 1.525(7) . ?
N80 C80 1.139(8) . ?
C80 C81 1.469(10) . ?
N90 C90 1.098(9) . ?
C90 C91 1.437(10) . ?
